data_7032079
loop_
_publ_author_name
'Seredyuk, Maksym'
'Znovjyak, Kateryna O.'
'Kusz, Joachim'
'Nowak, Maria'
'Mu\~noz, M Carmen'
'Real, Jose Antonio'

_publ_section_title
;
 Control of the spin state by charge and ligand substitution: two-step
 spin crossover behaviour in a novel neutral iron(ii) complex.
;
_journal_issue 43
_journal_name_full 'Dalton transactions (Cambridge, England : 2003)'
_journal_page_first 16387
_journal_page_last 16394
_journal_paper_doi 10.1039/c4dt01885k
_journal_volume 43
_journal_year 2014
_chemical_formula_moiety
;
 C40 H26 Fe N8, 2(C H Cl3)
;
_chemical_formula_sum 'C42 H28 Cl6 Fe N8'
_chemical_formula_weight 913.27
_chemical_name_systematic
;
 ?
;
_space_group_IT_number 14
_symmetry_cell_setting monoclinic
_symmetry_space_group_name_Hall '-P 2yn'
_symmetry_space_group_name_H-M 'P 1 21/n 1'
_atom_sites_solution_hydrogens geom
_atom_sites_solution_primary direct
_atom_sites_solution_secondary difmap
_audit_creation_method SHELXL-97
_cell_angle_alpha 90.00
_cell_angle_beta 97.143(2)
_cell_angle_gamma 90.00
_cell_formula_units_Z 4
_cell_length_a 11.1767(3)
_cell_length_b 21.7921(7)
_cell_length_c 16.8683(4)
_cell_measurement_reflns_used 6566
_cell_measurement_temperature 250(1)
_cell_measurement_theta_max 27.9980
_cell_measurement_theta_min 2.7770
_cell_volume 4076.6(2)
_computing_cell_refinement
;
CrysAlisPro, Agilent Technologies,
Version 1.171.36.28 
;
_computing_data_collection
;
CrysAlisPro, Agilent Technologies,
Version 1.171.36.28 
;
_computing_data_reduction
;
CrysAlisPro, Agilent Technologies,
Version 1.171.36.28 
;
_computing_molecular_graphics
;
Mercury (Macrae et al., 2006), Diamond (Brandenburg, 2007)
;
_computing_publication_material 'publcif (Westrip, 2010)'
_computing_structure_refinement 'SHELXL-97 (Sheldrick, 2008)'
_computing_structure_solution 'SHELXS-97 (Sheldrick, 2008)'
_diffrn_ambient_temperature 250(1)
_diffrn_detector_area_resol_mean 10.4498
_diffrn_measured_fraction_theta_full 0.997
_diffrn_measured_fraction_theta_max 0.997
_diffrn_measurement_device_type
;
SuperNova diffractometer (Agilent Technologies) with Atlas detector
;
_diffrn_measurement_method '\w scans'
_diffrn_radiation_monochromator mirror
_diffrn_radiation_source 'SuperNova (Mo) X-ray Source'
_diffrn_radiation_type MoK\a
_diffrn_radiation_wavelength 0.71073
_diffrn_reflns_av_R_equivalents 0.0517
_diffrn_reflns_av_sigmaI/netI 0.0472
_diffrn_reflns_limit_h_max 13
_diffrn_reflns_limit_h_min -13
_diffrn_reflns_limit_k_max 25
_diffrn_reflns_limit_k_min -25
_diffrn_reflns_limit_l_max 17
_diffrn_reflns_limit_l_min -20
_diffrn_reflns_number 27107
_diffrn_reflns_theta_full 25.06
_diffrn_reflns_theta_max 25.06
_diffrn_reflns_theta_min 2.07
_exptl_absorpt_coefficient_mu 0.806
_exptl_absorpt_correction_T_max 1.00000
_exptl_absorpt_correction_T_min 0.57329
_exptl_absorpt_correction_type multi-scan
_exptl_absorpt_process_details
;
CrysAlisPro, Agilent Technologies,
Version 1.171.36.28 
Empirical absorption correction using spherical harmonics,
 implemented in SCALE3 ABSPACK scaling algorithm.
;
_exptl_crystal_colour black
_exptl_crystal_density_diffrn 1.488
_exptl_crystal_density_method 'not measured'
_exptl_crystal_description polyhedron
_exptl_crystal_F_000 1856
_exptl_crystal_size_max 0.12
_exptl_crystal_size_mid 0.09
_exptl_crystal_size_min 0.06
_refine_diff_density_max 1.276
_refine_diff_density_min -0.601
_refine_diff_density_rms 0.076
_refine_ls_extinction_method none
_refine_ls_goodness_of_fit_ref 1.028
_refine_ls_hydrogen_treatment constr
_refine_ls_matrix_type full
_refine_ls_number_parameters 552
_refine_ls_number_reflns 7211
_refine_ls_number_restraints 0
_refine_ls_restrained_S_all 1.028
_refine_ls_R_factor_all 0.0903
_refine_ls_R_factor_gt 0.0707
_refine_ls_shift/su_max 0.000
_refine_ls_shift/su_mean 0.000
_refine_ls_structure_factor_coef Fsqd
_refine_ls_weighting_details 'calc w=1/[\s^2^(Fo^2^)+(0.1039P)^2^+6.3967P] where P=(Fo^2^+2Fc^2^)/3'
_refine_ls_weighting_scheme calc
_refine_ls_wR_factor_gt 0.1855
_refine_ls_wR_factor_ref 0.2081
_reflns_number_gt 5556
_reflns_number_total 7211
_reflns_threshold_expression >2sigma(I)
_cod_data_source_file c4dt01885k1.cif
_cod_data_source_block 250k_Compound4
_cod_depositor_comments 'Adding full bibliography for 7032074--7032079.cif.'
_cod_original_sg_symbol_H-M P21/n
_cod_database_code 7032079

loop_
_symmetry_equiv_pos_as_xyz
'x, y, z'
'-x+1/2, y+1/2, -z+1/2'
'-x, -y, -z'
'x-1/2, -y-1/2, z-1/2'

loop_
_atom_site_label
_atom_site_type_symbol
_atom_site_fract_x
_atom_site_fract_y
_atom_site_fract_z
_atom_site_U_iso_or_equiv
_atom_site_adp_type
_atom_site_occupancy
_atom_site_symmetry_multiplicity
_atom_site_calc_flag
_atom_site_refinement_flags
_atom_site_disorder_assembly
_atom_site_disorder_group
Fe1 Fe 0.41778(5) 0.43222(2) 0.24297(3) 0.0338(2) Uani 1 1 d . . .
N1 N 0.4202(3) 0.51099(15) 0.1495(2) 0.0442(8) Uani 1 1 d . . .
N2 N 0.2387(3) 0.46250(15) 0.21639(19) 0.0384(7) Uani 1 1 d . . .
N3 N 0.3220(3) 0.38175(14) 0.32259(19) 0.0375(7) Uani 1 1 d . . .
N4 N 0.5165(3) 0.49016(15) 0.3457(2) 0.0430(8) Uani 1 1 d . . .
N5 N 0.5915(3) 0.39402(14) 0.26847(18) 0.0348(7) Uani 1 1 d . . .
N6 N 0.4276(3) 0.36649(14) 0.15135(18) 0.0354(7) Uani 1 1 d . . .
N7 N 0.1389(3) 0.36480(17) 0.3679(2) 0.0477(9) Uani 1 1 d . . .
N8 N 0.5337(3) 0.28588(15) 0.10744(19) 0.0420(8) Uani 1 1 d . . .
C1 C 0.5117(5) 0.5362(2) 0.1171(3) 0.0551(11) Uani 1 1 d . . .
C2 C 0.4911(6) 0.5786(3) 0.0542(4) 0.0772(17) Uani 1 1 d . . .
H2 H 0.5571 0.5951 0.0319 0.093 Uiso 1 1 calc R . .
C3 C 0.3782(6) 0.5962(3) 0.0250(3) 0.0745(16) Uani 1 1 d . . .
H3 H 0.3659 0.6253 -0.0164 0.089 Uiso 1 1 calc R . .
C4 C 0.2794(5) 0.5705(2) 0.0571(3) 0.0600(13) Uani 1 1 d . . .
C5 C 0.3059(4) 0.52794(19) 0.1195(2) 0.0473(10) Uani 1 1 d . . .
C6 C 0.1560(6) 0.5845(3) 0.0300(3) 0.0731(16) Uani 1 1 d . . .
H6 H 0.1382 0.6116 -0.0132 0.088 Uiso 1 1 calc R . .
C7 C 0.0646(6) 0.5600(2) 0.0643(3) 0.0729(16) Uani 1 1 d . . .
H7 H -0.0153 0.5704 0.0451 0.087 Uiso 1 1 calc R . .
C8 C 0.0885(4) 0.5180(2) 0.1303(3) 0.0555(12) Uani 1 1 d . . .
C9 C 0.2080(4) 0.50235(18) 0.1559(2) 0.0436(9) Uani 1 1 d . . .
C10 C 0.0001(5) 0.4913(3) 0.1716(3) 0.0685(14) Uani 1 1 d . . .
H10 H -0.0816 0.5012 0.1570 0.082 Uiso 1 1 calc R . .
C11 C 0.0320(4) 0.4509(2) 0.2330(3) 0.0616(13) Uani 1 1 d . . .
H11 H -0.0276 0.4330 0.2603 0.074 Uiso 1 1 calc R . .
C12 C 0.1536(4) 0.43669(18) 0.2549(2) 0.0410(9) Uani 1 1 d . . .
C13 C 0.2028(3) 0.39366(18) 0.3166(2) 0.0405(9) Uani 1 1 d . . .
C14 C 0.2261(4) 0.32979(19) 0.4113(2) 0.0440(9) Uani 1 1 d . . .
C15 C 0.3391(4) 0.33923(17) 0.3838(2) 0.0370(8) Uani 1 1 d . . .
C16 C 0.2173(5) 0.2891(2) 0.4759(3) 0.0576(12) Uani 1 1 d . . .
H16 H 0.1432 0.2821 0.4953 0.069 Uiso 1 1 calc R . .
C17 C 0.3204(5) 0.2605(2) 0.5090(3) 0.0630(13) Uani 1 1 d . . .
H17 H 0.3166 0.2339 0.5525 0.076 Uiso 1 1 calc R . .
C18 C 0.4315(5) 0.2693(2) 0.4803(3) 0.0606(13) Uani 1 1 d . . .
H18 H 0.5000 0.2483 0.5045 0.073 Uiso 1 1 calc R . .
C19 C 0.4423(4) 0.30805(19) 0.4174(3) 0.0481(10) Uani 1 1 d . . .
H19 H 0.5166 0.3134 0.3976 0.058 Uiso 1 1 calc R . .
C20 C 0.4796(5) 0.5388(2) 0.3842(3) 0.0518(11) Uani 1 1 d . . .
C21 C 0.5526(5) 0.5653(2) 0.4485(3) 0.0625(14) Uani 1 1 d . . .
H21 H 0.5240 0.5996 0.4744 0.075 Uiso 1 1 calc R . .
C22 C 0.6636(5) 0.5427(2) 0.4743(3) 0.0635(13) Uani 1 1 d . . .
H22 H 0.7116 0.5611 0.5175 0.076 Uiso 1 1 calc R . .
C23 C 0.7059(4) 0.4916(2) 0.4360(3) 0.0501(11) Uani 1 1 d . . .
C24 C 0.6278(4) 0.46716(18) 0.3718(2) 0.0402(9) Uani 1 1 d . . .
C25 C 0.8220(4) 0.4644(2) 0.4575(3) 0.0569(12) Uani 1 1 d . . .
H25 H 0.8732 0.4806 0.5009 0.068 Uiso 1 1 calc R . .
C26 C 0.8598(4) 0.4164(2) 0.4174(3) 0.0528(11) Uani 1 1 d . . .
H26 H 0.9370 0.3999 0.4325 0.063 Uiso 1 1 calc R . .
C27 C 0.7829(4) 0.39016(19) 0.3516(2) 0.0423(9) Uani 1 1 d . . .
C28 C 0.6685(4) 0.41588(18) 0.3296(2) 0.0377(9) Uani 1 1 d . . .
C29 C 0.8150(4) 0.3402(2) 0.3048(3) 0.0452(10) Uani 1 1 d . . .
H29 H 0.8913 0.3219 0.3166 0.054 Uiso 1 1 calc R . .
C30 C 0.7360(4) 0.31838(19) 0.2427(2) 0.0433(9) Uani 1 1 d . . .
H30 H 0.7572 0.2849 0.2121 0.052 Uiso 1 1 calc R . .
C31 C 0.6228(3) 0.34672(17) 0.2253(2) 0.0361(8) Uani 1 1 d . . .
C32 C 0.5286(3) 0.33111(17) 0.1602(2) 0.0344(8) Uani 1 1 d . . .
C33 C 0.4260(4) 0.29209(19) 0.0588(2) 0.0419(9) Uani 1 1 d . . .
C34 C 0.3598(3) 0.34187(17) 0.0856(2) 0.0362(8) Uani 1 1 d . . .
C35 C 0.3782(5) 0.2589(2) -0.0088(3) 0.0627(13) Uani 1 1 d . . .
H35 H 0.4205 0.2255 -0.0270 0.075 Uiso 1 1 calc R . .
C36 C 0.2689(5) 0.2761(3) -0.0479(3) 0.0703(15) Uani 1 1 d . . .
H36 H 0.2363 0.2542 -0.0935 0.084 Uiso 1 1 calc R . .
C37 C 0.2043(4) 0.3257(2) -0.0212(3) 0.0594(12) Uani 1 1 d . . .
H37 H 0.1294 0.3363 -0.0496 0.071 Uiso 1 1 calc R . .
C38 C 0.2480(4) 0.35894(19) 0.0455(2) 0.0448(10) Uani 1 1 d . . .
H38 H 0.2043 0.3919 0.0634 0.054 Uiso 1 1 calc R . .
C39 C 0.6366(5) 0.5175(3) 0.1494(4) 0.0742(16) Uani 1 1 d . . .
H39A H 0.6460 0.5199 0.2073 0.111 Uiso 1 1 calc R . .
H39B H 0.6940 0.5448 0.1288 0.111 Uiso 1 1 calc R . .
H39C H 0.6510 0.4758 0.1332 0.111 Uiso 1 1 calc R . .
C40 C 0.3561(5) 0.5631(2) 0.3565(3) 0.0671(14) Uani 1 1 d . . .
H40A H 0.3506 0.5737 0.3003 0.101 Uiso 1 1 calc R . .
H40B H 0.3413 0.5993 0.3872 0.101 Uiso 1 1 calc R . .
H40C H 0.2965 0.5320 0.3641 0.101 Uiso 1 1 calc R . .
C99A C 0.065(9) 0.354(3) 0.674(5) 0.075(4) Uani 0.275(13) 1 d P A 1
H99A H 0.0618 0.3160 0.6419 0.089 Uiso 0.275(13) 1 calc PR A 1
Cl4A Cl 0.028(3) 0.3451(11) 0.7694(11) 0.1639(19) Uani 0.275(13) 1 d P A 1
Cl5A Cl 0.050(2) 0.4079(5) 0.6292(7) 0.138(5) Uani 0.275(13) 1 d P A 1
Cl6A Cl 0.204(2) 0.3742(13) 0.7177(17) 0.239(3) Uani 0.275(13) 1 d P A 1
C99B C 0.083(3) 0.3436(11) 0.6853(15) 0.075(4) Uani 0.725(13) 1 d P A 2
H99B H 0.0783 0.3042 0.6558 0.089 Uiso 0.725(13) 1 calc PR A 2
Cl4B Cl 0.0588(10) 0.3278(4) 0.7782(4) 0.1639(19) Uani 0.725(13) 1 d P A 2
Cl5B Cl -0.0414(9) 0.3923(3) 0.6381(4) 0.183(3) Uani 0.725(13) 1 d P A 2
Cl6B Cl 0.2257(8) 0.3740(4) 0.6772(6) 0.239(3) Uani 0.725(13) 1 d P A 2
C98 C 0.3852(8) 0.7322(4) 0.2400(5) 0.116(3) Uani 1 1 d . . .
H98 H 0.3931 0.7673 0.2038 0.139 Uiso 1 1 calc R B 1
Cl1 Cl 0.5219(4) 0.68944(18) 0.2518(4) 0.176(2) Uani 0.752(4) 1 d P C 1
Cl2 Cl 0.3581(8) 0.7571(3) 0.3255(2) 0.277(5) Uani 0.752(4) 1 d P C 1
Cl3 Cl 0.2730(4) 0.68289(17) 0.1967(2) 0.1616(17) Uani 0.752(4) 1 d P C 1
Cl97 Cl 0.2441(13) 0.7161(5) 0.2683(8) 0.1616(17) Uani 0.248(4) 1 d P C 2
Cl99 Cl 0.4608(12) 0.7942(7) 0.3243(9) 0.153(5) Uiso 0.248(4) 1 d P C 2
Cl98 Cl 0.4437(12) 0.6927(5) 0.1946(7) 0.136(4) Uani 0.248(4) 1 d P C 2

loop_
_atom_site_aniso_label
_atom_site_aniso_U_11
_atom_site_aniso_U_22
_atom_site_aniso_U_33
_atom_site_aniso_U_23
_atom_site_aniso_U_13
_atom_site_aniso_U_12
Fe1 0.0334(3) 0.0306(3) 0.0388(3) 0.0002(2) 0.0104(2) 0.0025(2)
N1 0.054(2) 0.0367(18) 0.0450(18) -0.0002(15) 0.0191(16) -0.0036(15)
N2 0.0393(18) 0.0339(18) 0.0429(17) 0.0033(14) 0.0085(14) 0.0043(13)
N3 0.0380(18) 0.0334(17) 0.0424(17) 0.0009(14) 0.0099(14) -0.0005(13)
N4 0.056(2) 0.0324(18) 0.0424(18) -0.0026(14) 0.0127(16) -0.0039(15)
N5 0.0363(17) 0.0312(17) 0.0384(16) -0.0008(13) 0.0104(13) -0.0025(12)
N6 0.0371(18) 0.0322(17) 0.0376(16) 0.0013(13) 0.0078(13) 0.0013(13)
N7 0.044(2) 0.050(2) 0.052(2) 0.0040(16) 0.0143(16) -0.0050(16)
N8 0.044(2) 0.0381(19) 0.0437(18) -0.0057(14) 0.0052(15) 0.0095(14)
C1 0.061(3) 0.047(3) 0.061(3) 0.007(2) 0.025(2) -0.004(2)
C2 0.097(5) 0.062(3) 0.079(4) 0.027(3) 0.039(3) -0.006(3)
C3 0.105(5) 0.056(3) 0.065(3) 0.024(3) 0.021(3) 0.001(3)
C4 0.090(4) 0.037(2) 0.052(3) 0.012(2) 0.007(3) 0.006(2)
C5 0.064(3) 0.036(2) 0.042(2) 0.0005(18) 0.0094(19) 0.0007(19)
C6 0.096(5) 0.055(3) 0.065(3) 0.023(3) -0.001(3) 0.012(3)
C7 0.077(4) 0.059(3) 0.076(4) 0.016(3) -0.013(3) 0.021(3)
C8 0.055(3) 0.045(3) 0.064(3) 0.008(2) -0.001(2) 0.012(2)
C9 0.052(3) 0.034(2) 0.045(2) 0.0006(17) 0.0081(18) 0.0048(17)
C10 0.043(3) 0.073(4) 0.086(4) 0.015(3) -0.002(2) 0.013(2)
C11 0.041(3) 0.065(3) 0.079(3) 0.015(3) 0.012(2) 0.004(2)
C12 0.036(2) 0.040(2) 0.048(2) 0.0004(17) 0.0077(17) -0.0004(16)
C13 0.036(2) 0.040(2) 0.047(2) 0.0046(17) 0.0104(17) -0.0038(16)
C14 0.051(3) 0.039(2) 0.042(2) -0.0007(17) 0.0085(18) -0.0091(18)
C15 0.046(2) 0.030(2) 0.0367(19) -0.0029(15) 0.0095(16) -0.0047(16)
C16 0.075(3) 0.050(3) 0.051(2) 0.006(2) 0.018(2) -0.017(2)
C17 0.090(4) 0.047(3) 0.052(3) 0.015(2) 0.008(3) -0.007(3)
C18 0.082(4) 0.040(3) 0.058(3) 0.010(2) 0.003(3) 0.010(2)
C19 0.056(3) 0.039(2) 0.049(2) 0.0010(18) 0.005(2) 0.0056(19)
C20 0.071(3) 0.035(2) 0.052(2) -0.0061(19) 0.018(2) 0.004(2)
C21 0.091(4) 0.036(3) 0.062(3) -0.015(2) 0.018(3) -0.003(2)
C22 0.076(4) 0.050(3) 0.065(3) -0.017(2) 0.005(3) -0.013(3)
C23 0.059(3) 0.044(2) 0.047(2) -0.0026(19) 0.008(2) -0.012(2)
C24 0.044(2) 0.036(2) 0.042(2) 0.0013(16) 0.0093(17) -0.0061(17)
C25 0.054(3) 0.060(3) 0.055(3) -0.004(2) -0.001(2) -0.014(2)
C26 0.043(3) 0.061(3) 0.053(3) 0.005(2) -0.002(2) -0.009(2)
C27 0.037(2) 0.045(2) 0.046(2) 0.0065(18) 0.0112(17) -0.0076(17)
C28 0.043(2) 0.035(2) 0.037(2) 0.0028(16) 0.0112(16) -0.0079(16)
C29 0.035(2) 0.048(2) 0.052(2) 0.0091(19) 0.0039(18) 0.0065(17)
C30 0.044(2) 0.039(2) 0.048(2) 0.0022(18) 0.0098(18) 0.0080(17)
C31 0.039(2) 0.0308(19) 0.040(2) 0.0033(15) 0.0112(16) 0.0000(15)
C32 0.035(2) 0.034(2) 0.0351(18) 0.0012(15) 0.0082(15) 0.0030(15)
C33 0.044(2) 0.039(2) 0.043(2) -0.0031(17) 0.0058(17) 0.0047(17)
C34 0.038(2) 0.033(2) 0.0389(19) 0.0019(16) 0.0113(16) 0.0008(15)
C35 0.059(3) 0.061(3) 0.066(3) -0.024(2) 0.001(2) 0.011(2)
C36 0.067(3) 0.074(4) 0.065(3) -0.029(3) -0.013(3) 0.012(3)
C37 0.051(3) 0.069(3) 0.055(3) -0.007(2) -0.008(2) 0.008(2)
C38 0.045(2) 0.043(2) 0.046(2) -0.0037(18) 0.0063(18) 0.0050(18)
C39 0.063(3) 0.080(4) 0.084(4) 0.014(3) 0.030(3) -0.013(3)
C40 0.082(4) 0.048(3) 0.073(3) -0.013(2) 0.018(3) 0.019(2)
C99A 0.115(13) 0.046(10) 0.057(9) 0.003(6) -0.014(7) 0.001(7)
Cl4A 0.273(7) 0.149(5) 0.0734(19) 0.032(2) 0.036(3) 0.096(3)
Cl5A 0.169(14) 0.099(6) 0.140(7) 0.058(6) -0.006(8) 0.028(7)
Cl6A 0.228(6) 0.251(5) 0.264(9) -0.114(6) 0.140(5) -0.158(4)
C99B 0.115(13) 0.046(10) 0.057(9) 0.003(6) -0.014(7) 0.001(7)
Cl4B 0.273(7) 0.149(5) 0.0734(19) 0.032(2) 0.036(3) 0.096(3)
Cl5B 0.184(6) 0.167(5) 0.176(4) 0.022(3) -0.062(5) 0.079(5)
Cl6B 0.228(6) 0.251(5) 0.264(9) -0.114(6) 0.140(5) -0.158(4)
C98 0.140(7) 0.094(6) 0.106(6) 0.039(5) -0.020(5) -0.025(5)
Cl1 0.127(3) 0.124(3) 0.286(6) 0.044(3) 0.056(4) 0.009(2)
Cl2 0.487(12) 0.245(6) 0.092(2) -0.062(3) 0.003(4) 0.167(8)
Cl3 0.202(4) 0.111(2) 0.152(3) 0.037(2) -0.056(3) -0.037(2)
Cl97 0.202(4) 0.111(2) 0.152(3) 0.037(2) -0.056(3) -0.037(2)
Cl98 0.154(10) 0.125(8) 0.124(7) -0.017(6) -0.009(7) 0.040(7)

loop_
_atom_type_symbol
_atom_type_description
_atom_type_scat_dispersion_real
_atom_type_scat_dispersion_imag
_atom_type_scat_source
C C 0.0033 0.0016 'International Tables Vol C Tables 4.2.6.8 and 6.1.1.4'
H H 0.0000 0.0000 'International Tables Vol C Tables 4.2.6.8 and 6.1.1.4'
N N 0.0061 0.0033 'International Tables Vol C Tables 4.2.6.8 and 6.1.1.4'
Fe Fe 0.3463 0.8444 'International Tables Vol C Tables 4.2.6.8 and 6.1.1.4'
Cl Cl 0.1484 0.1585 'International Tables Vol C Tables 4.2.6.8 and 6.1.1.4'

loop_
_geom_angle_atom_site_label_1
_geom_angle_atom_site_label_2
_geom_angle_atom_site_label_3
_geom_angle
N2 Fe1 N5 175.02(12)
N2 Fe1 N6 101.01(12)
N5 Fe1 N6 75.63(12)
N2 Fe1 N3 75.90(12)
N5 Fe1 N3 100.96(12)
N6 Fe1 N3 100.78(12)
N2 Fe1 N4 109.97(13)
N5 Fe1 N4 73.79(12)
N6 Fe1 N4 148.50(13)
N3 Fe1 N4 92.29(12)
N2 Fe1 N1 73.47(13)
N5 Fe1 N1 109.93(12)
N6 Fe1 N1 89.91(12)
N3 Fe1 N1 148.96(13)
N4 Fe1 N1 93.45(12)
C1 N1 C5 117.8(4)
C1 N1 Fe1 130.7(3)
C5 N1 Fe1 111.1(3)
C12 N2 C9 120.5(3)
C12 N2 Fe1 118.6(3)
C9 N2 Fe1 120.6(3)
C13 N3 C15 103.2(3)
C13 N3 Fe1 115.1(3)
C15 N3 Fe1 141.7(3)
C20 N4 C24 117.4(4)
C20 N4 Fe1 130.6(3)
C24 N4 Fe1 111.9(2)
C31 N5 C28 120.4(3)
C31 N5 Fe1 119.5(3)
C28 N5 Fe1 120.1(3)
C32 N6 C34 103.6(3)
C32 N6 Fe1 114.9(2)
C34 N6 Fe1 141.2(3)
C13 N7 C14 101.8(3)
C32 N8 C33 102.6(3)
N1 C1 C2 121.1(5)
N1 C1 C39 117.9(4)
C2 C1 C39 120.9(5)
C3 C2 C1 121.4(5)
C3 C2 H2 119.3
C1 C2 H2 119.3
C2 C3 C4 119.2(5)
C2 C3 H3 120.4
C4 C3 H3 120.4
C3 C4 C5 116.7(5)
C3 C4 C6 124.3(5)
C5 C4 C6 118.9(5)
N1 C5 C4 123.8(4)
N1 C5 C9 117.8(4)
C4 C5 C9 118.5(4)
C7 C6 C4 122.1(5)
C7 C6 H6 118.9
C4 C6 H6 118.9
C6 C7 C8 120.5(5)
C6 C7 H7 119.8
C8 C7 H7 119.8
C9 C8 C10 116.9(4)
C9 C8 C7 118.2(5)
C10 C8 C7 124.9(5)
N2 C9 C8 122.3(4)
N2 C9 C5 115.9(4)
C8 C9 C5 121.7(4)
C11 C10 C8 120.5(4)
C11 C10 H10 119.7
C8 C10 H10 119.7
C10 C11 C12 119.6(5)
C10 C11 H11 120.2
C12 C11 H11 120.2
N2 C12 C11 120.2(4)
N2 C12 C13 112.9(3)
C11 C12 C13 126.8(4)
N7 C13 N3 117.4(4)
N7 C13 C12 125.3(4)
N3 C13 C12 117.3(3)
N7 C14 C15 110.3(3)
N7 C14 C16 130.2(4)
C15 C14 C16 119.6(4)
N3 C15 C19 131.3(4)
N3 C15 C14 107.3(3)
C19 C15 C14 121.4(4)
C17 C16 C14 117.7(5)
C17 C16 H16 121.1
C14 C16 H16 121.1
C16 C17 C18 122.2(4)
C16 C17 H17 118.9
C18 C17 H17 118.9
C19 C18 C17 121.2(5)
C19 C18 H18 119.4
C17 C18 H18 119.4
C18 C19 C15 117.8(5)
C18 C19 H19 121.1
C15 C19 H19 121.1
N4 C20 C21 121.3(5)
N4 C20 C40 117.2(4)
C21 C20 C40 121.5(4)
C22 C21 C20 121.4(4)
C22 C21 H21 119.3
C20 C21 H21 119.3
C21 C22 C23 119.4(4)
C21 C22 H22 120.3
C23 C22 H22 120.3
C22 C23 C24 116.3(4)
C22 C23 C25 124.2(4)
C24 C23 C25 119.5(4)
N4 C24 C23 124.2(4)
N4 C24 C28 117.5(3)
C23 C24 C28 118.3(4)
C26 C25 C23 121.9(4)
C26 C25 H25 119.0
C23 C25 H25 119.0
C25 C26 C27 120.3(4)
C25 C26 H26 119.9
C27 C26 H26 119.9
C28 C27 C29 116.5(4)
C28 C27 C26 118.9(4)
C29 C27 C26 124.6(4)
N5 C28 C27 122.5(4)
N5 C28 C24 116.4(4)
C27 C28 C24 121.1(4)
C30 C29 C27 120.6(4)
C30 C29 H29 119.7
C27 C29 H29 119.7
C29 C30 C31 119.0(4)
C29 C30 H30 120.5
C31 C30 H30 120.5
N5 C31 C30 121.1(4)
N5 C31 C32 112.1(3)
C30 C31 C32 126.8(4)
N8 C32 N6 116.7(3)
N8 C32 C31 125.9(3)
N6 C32 C31 117.4(3)
N8 C33 C35 130.7(4)
N8 C33 C34 109.7(3)
C35 C33 C34 119.6(4)
N6 C34 C38 131.2(4)
N6 C34 C33 107.4(3)
C38 C34 C33 121.4(4)
C36 C35 C33 118.7(4)
C36 C35 H35 120.7
C33 C35 H35 120.7
C35 C36 C37 121.4(4)
C35 C36 H36 119.3
C37 C36 H36 119.3
C38 C37 C36 121.5(4)
C38 C37 H37 119.3
C36 C37 H37 119.3
C37 C38 C34 117.5(4)
C37 C38 H38 121.3
C34 C38 H38 121.3
C1 C39 H39A 109.5
C1 C39 H39B 109.5
H39A C39 H39B 109.5
C1 C39 H39C 109.5
H39A C39 H39C 109.5
H39B C39 H39C 109.5
C20 C40 H40A 109.5
C20 C40 H40B 109.5
H40A C40 H40B 109.5
C20 C40 H40C 109.5
H40A C40 H40C 109.5
H40B C40 H40C 109.5
Cl5A C99A Cl6A 93(5)
Cl5A C99A Cl4A 125(6)
Cl6A C99A Cl4A 86(4)
Cl5A C99A H99A 114.7
Cl6A C99A H99A 114.7
Cl4A C99A H99A 114.7
C99A Cl4A Cl6A 47(3)
C99A Cl5A Cl6A 49(4)
C99A Cl6A Cl5A 38(2)
C99A Cl6A Cl4A 47(3)
Cl5A Cl6A Cl4A 74.2(10)
Cl4B C99B Cl6B 114.3(15)
Cl4B C99B Cl5B 108.6(18)
Cl6B C99B Cl5B 113.2(13)
Cl4B C99B H99B 106.7
Cl6B C99B H99B 106.7
Cl5B C99B H99B 106.7
Cl98 C98 Cl2 150.5(8)
Cl98 C98 Cl97 122.6(9)
Cl2 C98 Cl97 62.7(6)
Cl98 C98 Cl3 75.4(7)
Cl2 C98 Cl3 112.3(7)
Cl97 C98 Cl3 50.3(5)
Cl98 C98 Cl1 43.2(5)
Cl2 C98 Cl1 109.4(5)
Cl97 C98 Cl1 131.2(6)
Cl3 C98 Cl1 106.7(6)
Cl98 C98 Cl99 127.8(9)
Cl2 C98 Cl99 42.8(5)
Cl97 C98 Cl99 104.5(8)
Cl3 C98 Cl99 154.7(8)
Cl1 C98 Cl99 89.6(6)
Cl98 C98 H98 93.3
Cl2 C98 H98 109.5
Cl97 C98 H98 118.5
Cl3 C98 H98 109.5
Cl1 C98 H98 109.5
Cl99 C98 H98 81.8

loop_
_geom_bond_atom_site_label_1
_geom_bond_atom_site_label_2
_geom_bond_distance
Fe1 N2 2.102(3)
Fe1 N5 2.107(3)
Fe1 N6 2.120(3)
Fe1 N3 2.125(3)
Fe1 N4 2.311(3)
Fe1 N1 2.333(3)
N1 C1 1.336(6)
N1 C5 1.365(6)
N2 C12 1.341(5)
N2 C9 1.351(5)
N3 C13 1.349(5)
N3 C15 1.382(5)
N4 C20 1.335(5)
N4 C24 1.362(5)
N5 C31 1.334(5)
N5 C28 1.346(5)
N6 C32 1.360(5)
N6 C34 1.372(5)
N7 C13 1.345(5)
N7 C14 1.375(6)
N8 C32 1.334(5)
N8 C33 1.377(5)
C1 C2 1.405(7)
C1 C39 1.490(7)
C2 C3 1.352(9)
C2 H2 0.9400
C3 C4 1.405(8)
C3 H3 0.9400
C4 C5 1.407(6)
C4 C6 1.431(8)
C5 C9 1.432(6)
C6 C7 1.345(8)
C6 H6 0.9400
C7 C8 1.441(7)
C7 H7 0.9400
C8 C9 1.394(6)
C8 C10 1.404(7)
C10 C11 1.373(7)
C10 H10 0.9400
C11 C12 1.399(6)
C11 H11 0.9400
C12 C13 1.456(6)
C14 C15 1.414(6)
C14 C16 1.416(6)
C15 C19 1.397(6)
C16 C17 1.367(7)
C16 H16 0.9400
C17 C18 1.402(7)
C17 H17 0.9400
C18 C19 1.373(6)
C18 H18 0.9400
C19 H19 0.9400
C20 C21 1.397(7)
C20 C40 1.498(7)
C21 C22 1.356(8)
C21 H21 0.9400
C22 C23 1.397(7)
C22 H22 0.9400
C23 C24 1.409(6)
C23 C25 1.432(7)
C24 C28 1.429(6)
C25 C26 1.342(7)
C25 H25 0.9400
C26 C27 1.435(6)
C26 H26 0.9400
C27 C28 1.402(6)
C27 C29 1.417(6)
C29 C30 1.369(6)
C29 H29 0.9400
C30 C31 1.406(5)
C30 H30 0.9400
C31 C32 1.463(5)
C33 C35 1.398(6)
C33 C34 1.418(5)
C34 C38 1.395(6)
C35 C36 1.366(7)
C35 H35 0.9400
C36 C37 1.404(7)
C36 H36 0.9400
C37 C38 1.377(6)
C37 H37 0.9400
C38 H38 0.9400
C39 H39A 0.9700
C39 H39B 0.9700
C39 H39C 0.9700
C40 H40A 0.9700
C40 H40B 0.9700
C40 H40C 0.9700
C99A Cl5A 1.39(6)
C99A Cl6A 1.70(10)
C99A Cl4A 1.72(9)
C99A H99A 0.9900
Cl4A Cl6A 2.33(4)
Cl5A Cl6A 2.26(4)
C99B Cl4B 1.66(3)
C99B Cl6B 1.74(4)
C99B Cl5B 1.853(19)
C99B H99B 0.9900
C98 Cl98 1.371(13)
C98 Cl2 1.606(10)
C98 Cl97 1.739(17)
C98 Cl3 1.742(9)
C98 Cl1 1.779(10)
C98 Cl99 2.066(17)
C98 H98 0.9900

loop_
_geom_torsion_atom_site_label_1
_geom_torsion_atom_site_label_2
_geom_torsion_atom_site_label_3
_geom_torsion_atom_site_label_4
_geom_torsion
N2 Fe1 N1 C1 178.5(4)
N5 Fe1 N1 C1 -5.3(4)
N6 Fe1 N1 C1 -80.0(4)
N3 Fe1 N1 C1 168.9(4)
N4 Fe1 N1 C1 68.7(4)
N2 Fe1 N1 C5 -8.8(3)
N5 Fe1 N1 C5 167.4(3)
N6 Fe1 N1 C5 92.7(3)
N3 Fe1 N1 C5 -18.4(4)
N4 Fe1 N1 C5 -118.6(3)
N5 Fe1 N2 C12 48.3(15)
N6 Fe1 N2 C12 95.5(3)
N3 Fe1 N2 C12 -3.0(3)
N4 Fe1 N2 C12 -90.2(3)
N1 Fe1 N2 C12 -177.9(3)
N5 Fe1 N2 C9 -124.7(13)
N6 Fe1 N2 C9 -77.5(3)
N3 Fe1 N2 C9 -176.0(3)
N4 Fe1 N2 C9 96.7(3)
N1 Fe1 N2 C9 9.1(3)
N2 Fe1 N3 C13 0.0(3)
N5 Fe1 N3 C13 -176.1(3)
N6 Fe1 N3 C13 -98.8(3)
N4 Fe1 N3 C13 110.0(3)
N1 Fe1 N3 C13 9.4(4)
N2 Fe1 N3 C15 -177.9(4)
N5 Fe1 N3 C15 6.1(4)
N6 Fe1 N3 C15 83.4(4)
N4 Fe1 N3 C15 -67.8(4)
N1 Fe1 N3 C15 -168.4(3)
N2 Fe1 N4 C20 -4.1(4)
N5 Fe1 N4 C20 179.4(4)
N6 Fe1 N4 C20 165.1(3)
N3 Fe1 N4 C20 -79.9(4)
N1 Fe1 N4 C20 69.6(4)
N2 Fe1 N4 C24 172.1(3)
N5 Fe1 N4 C24 -4.5(3)
N6 Fe1 N4 C24 -18.7(4)
N3 Fe1 N4 C24 96.3(3)
N1 Fe1 N4 C24 -114.2(3)
N2 Fe1 N5 C31 42.2(15)
N6 Fe1 N5 C31 -5.8(3)
N3 Fe1 N5 C31 92.6(3)
N4 Fe1 N5 C31 -178.2(3)
N1 Fe1 N5 C31 -90.4(3)
N2 Fe1 N5 C28 -135.5(13)
N6 Fe1 N5 C28 176.4(3)
N3 Fe1 N5 C28 -85.1(3)
N4 Fe1 N5 C28 4.1(3)
N1 Fe1 N5 C28 91.9(3)
N2 Fe1 N6 C32 -169.8(3)
N5 Fe1 N6 C32 6.4(2)
N3 Fe1 N6 C32 -92.2(3)
N4 Fe1 N6 C32 20.6(4)
N1 Fe1 N6 C32 117.1(3)
N2 Fe1 N6 C34 2.3(4)
N5 Fe1 N6 C34 178.6(4)
N3 Fe1 N6 C34 79.9(4)
N4 Fe1 N6 C34 -167.3(3)
N1 Fe1 N6 C34 -70.8(4)
C5 N1 C1 C2 -0.1(7)
Fe1 N1 C1 C2 172.2(4)
C5 N1 C1 C39 -179.7(4)
Fe1 N1 C1 C39 -7.4(7)
N1 C1 C2 C3 1.1(9)
C39 C1 C2 C3 -179.3(6)
C1 C2 C3 C4 -1.4(9)
C2 C3 C4 C5 0.8(8)
C2 C3 C4 C6 -178.5(6)
C1 N1 C5 C4 -0.4(6)
Fe1 N1 C5 C4 -174.2(4)
C1 N1 C5 C9 -178.2(4)
Fe1 N1 C5 C9 8.1(5)
C3 C4 C5 N1 0.1(7)
C6 C4 C5 N1 179.5(4)
C3 C4 C5 C9 177.8(5)
C6 C4 C5 C9 -2.8(7)
C3 C4 C6 C7 -178.0(6)
C5 C4 C6 C7 2.7(8)
C4 C6 C7 C8 -0.5(9)
C6 C7 C8 C9 -1.6(8)
C6 C7 C8 C10 178.1(6)
C12 N2 C9 C8 -0.7(6)
Fe1 N2 C9 C8 172.3(3)
C12 N2 C9 C5 179.1(4)
Fe1 N2 C9 C5 -7.9(5)
C10 C8 C9 N2 1.4(7)
C7 C8 C9 N2 -178.9(4)
C10 C8 C9 C5 -178.4(4)
C7 C8 C9 C5 1.3(7)
N1 C5 C9 N2 -1.1(6)
C4 C5 C9 N2 -178.9(4)
N1 C5 C9 C8 178.7(4)
C4 C5 C9 C8 0.9(6)
C9 C8 C10 C11 -1.3(8)
C7 C8 C10 C11 179.0(5)
C8 C10 C11 C12 0.5(9)
C9 N2 C12 C11 -0.2(6)
Fe1 N2 C12 C11 -173.3(3)
C9 N2 C12 C13 178.2(3)
Fe1 N2 C12 C13 5.2(5)
C10 C11 C12 N2 0.3(8)
C10 C11 C12 C13 -177.9(5)
C14 N7 C13 N3 -0.7(5)
C14 N7 C13 C12 179.2(4)
C15 N3 C13 N7 1.3(5)
Fe1 N3 C13 N7 -177.4(3)
C15 N3 C13 C12 -178.6(3)
Fe1 N3 C13 C12 2.8(5)
N2 C12 C13 N7 175.0(4)
C11 C12 C13 N7 -6.7(7)
N2 C12 C13 N3 -5.2(5)
C11 C12 C13 N3 173.2(4)
C13 N7 C14 C15 -0.2(4)
C13 N7 C14 C16 179.1(5)
C13 N3 C15 C19 178.6(4)
Fe1 N3 C15 C19 -3.5(7)
C13 N3 C15 C14 -1.2(4)
Fe1 N3 C15 C14 176.8(3)
N7 C14 C15 N3 0.9(4)
C16 C14 C15 N3 -178.4(4)
N7 C14 C15 C19 -178.9(4)
C16 C14 C15 C19 1.7(6)
N7 C14 C16 C17 -179.2(4)
C15 C14 C16 C17 0.0(7)
C14 C16 C17 C18 -1.1(7)
C16 C17 C18 C19 0.6(8)
C17 C18 C19 C15 1.1(7)
N3 C15 C19 C18 178.0(4)
C14 C15 C19 C18 -2.2(6)
C24 N4 C20 C21 0.4(6)
Fe1 N4 C20 C21 176.4(3)
C24 N4 C20 C40 -178.7(4)
Fe1 N4 C20 C40 -2.7(6)
N4 C20 C21 C22 -0.1(8)
C40 C20 C21 C22 179.0(5)
C20 C21 C22 C23 -0.2(8)
C21 C22 C23 C24 0.1(7)
C21 C22 C23 C25 179.1(5)
C20 N4 C24 C23 -0.5(6)
Fe1 N4 C24 C23 -177.2(3)
C20 N4 C24 C28 -178.7(4)
Fe1 N4 C24 C28 4.5(4)
C22 C23 C24 N4 0.3(6)
C25 C23 C24 N4 -178.9(4)
C22 C23 C24 C28 178.5(4)
C25 C23 C24 C28 -0.6(6)
C22 C23 C25 C26 -178.1(5)
C24 C23 C25 C26 0.9(7)
C23 C25 C26 C27 -0.9(7)
C25 C26 C27 C28 0.7(6)
C25 C26 C27 C29 178.9(4)
C31 N5 C28 C27 -0.9(5)
Fe1 N5 C28 C27 176.8(3)
C31 N5 C28 C24 179.2(3)
Fe1 N5 C28 C24 -3.1(4)
C29 C27 C28 N5 1.3(6)
C26 C27 C28 N5 179.7(4)
C29 C27 C28 C24 -178.8(4)
C26 C27 C28 C24 -0.4(6)
N4 C24 C28 N5 -1.4(5)
C23 C24 C28 N5 -179.7(3)
N4 C24 C28 C27 178.7(3)
C23 C24 C28 C27 0.4(6)
C28 C27 C29 C30 -1.2(6)
C26 C27 C29 C30 -179.5(4)
C27 C29 C30 C31 0.7(6)
C28 N5 C31 C30 0.4(5)
Fe1 N5 C31 C30 -177.3(3)
C28 N5 C31 C32 -178.2(3)
Fe1 N5 C31 C32 4.1(4)
C29 C30 C31 N5 -0.3(6)
C29 C30 C31 C32 178.0(4)
C33 N8 C32 N6 0.3(5)
C33 N8 C32 C31 -178.3(4)
C34 N6 C32 N8 -0.3(4)
Fe1 N6 C32 N8 174.7(3)
C34 N6 C32 C31 178.4(3)
Fe1 N6 C32 C31 -6.6(4)
N5 C31 C32 N8 -179.6(4)
C30 C31 C32 N8 1.9(6)
N5 C31 C32 N6 1.8(5)
C30 C31 C32 N6 -176.7(4)
C32 N8 C33 C35 178.8(5)
C32 N8 C33 C34 -0.2(4)
C32 N6 C34 C38 -178.2(4)
Fe1 N6 C34 C38 9.1(7)
C32 N6 C34 C33 0.1(4)
Fe1 N6 C34 C33 -172.5(3)
N8 C33 C34 N6 0.0(5)
C35 C33 C34 N6 -179.1(4)
N8 C33 C34 C38 178.6(4)
C35 C33 C34 C38 -0.5(6)
N8 C33 C35 C36 -178.2(5)
C34 C33 C35 C36 0.7(8)
C33 C35 C36 C37 -0.4(9)
C35 C36 C37 C38 -0.2(9)
C36 C37 C38 C34 0.5(8)
N6 C34 C38 C37 178.1(4)
C33 C34 C38 C37 -0.1(6)
Cl5A C99A Cl4A Cl6A -91(8)
Cl4A C99A Cl5A Cl6A 88(7)
Cl4A C99A Cl6A Cl5A -125(6)
Cl5A C99A Cl6A Cl4A 125(6)
C99A Cl5A Cl6A Cl4A -39(5)
C99A Cl4A Cl6A Cl5A 31(3)
